data_7120628
loop_
_publ_author_name
'Jiang, Bo'
'Liu, Shuai'
'Chen, Ke'
'Lan, Xin-Chan'
'Hao, Wen-Juan'
'Li, Guigen'
'Tu, Shu-Jiang'

_publ_section_title
;
 Synergistic silver/scandium catalysis for divergent synthesis of
 skeletally diverse chromene derivatives
;
_journal_name_full 'Chem. Commun.'
_journal_paper_doi 10.1039/C7CC05563C
_journal_year 2017
_chemical_formula_sum 'C29 H22 O2'
_chemical_formula_weight 402.46
_chemical_name_systematic
; 
 ? 
;
_space_group_IT_number 14
_symmetry_cell_setting monoclinic
_symmetry_space_group_name_Hall '-P 2ybc'
_symmetry_space_group_name_H-M 'P 1 21/c 1'
_atom_sites_solution_hydrogens geom
_atom_sites_solution_primary direct
_atom_sites_solution_secondary difmap
_audit_creation_method SHELXL-97
_audit_update_record
;
2017-07-17 deposited with the CCDC.
2017-09-07 downloaded from the CCDC.
;
_cell_angle_alpha 90.00
_cell_angle_beta 93.2630(10)
_cell_angle_gamma 90.00
_cell_formula_units_Z 4
_cell_length_a 10.2056(8)
_cell_length_b 9.3800(7)
_cell_length_c 22.1929(19)
_cell_measurement_reflns_used 2452
_cell_measurement_temperature 298(2)
_cell_measurement_theta_max 24.426
_cell_measurement_theta_min 2.358
_cell_volume 2121.0(3)
_computing_cell_refinement 'Bruker SMART'
_computing_data_collection 'Bruker SMART'
_computing_data_reduction 'Bruker SAINT'
_computing_molecular_graphics 'Bruker SHELXTL'
_computing_publication_material 'Bruker SHELXTL'
_computing_structure_refinement 'SHELXL-97 (Sheldrick, 1997)'
_computing_structure_solution 'SHELXS-97 (Sheldrick, 1990)'
_diffrn_ambient_temperature 298(2)
_diffrn_measured_fraction_theta_full 0.995
_diffrn_measured_fraction_theta_max 0.995
_diffrn_measurement_device_type 'CCD area detector'
_diffrn_measurement_method 'phi and omega scans'
_diffrn_radiation_monochromator graphite
_diffrn_radiation_source 'fine-focus sealed tube'
_diffrn_radiation_type MoK\a
_diffrn_radiation_wavelength 0.71073
_diffrn_reflns_av_R_equivalents 0.0376
_diffrn_reflns_av_sigmaI/netI 0.0447
_diffrn_reflns_limit_h_max 11
_diffrn_reflns_limit_h_min -12
_diffrn_reflns_limit_k_max 11
_diffrn_reflns_limit_k_min -11
_diffrn_reflns_limit_l_max 26
_diffrn_reflns_limit_l_min -14
_diffrn_reflns_number 10392
_diffrn_reflns_theta_full 25.02
_diffrn_reflns_theta_max 25.02
_diffrn_reflns_theta_min 2.36
_exptl_absorpt_coefficient_mu 0.078
_exptl_absorpt_correction_T_max 0.9771
_exptl_absorpt_correction_T_min 0.9696
_exptl_absorpt_correction_type multi-scan
_exptl_absorpt_process_details sadabs
_exptl_crystal_colour white
_exptl_crystal_density_diffrn 1.260
_exptl_crystal_density_method 'not measured'
_exptl_crystal_description block
_exptl_crystal_F_000 848
_exptl_crystal_size_max 0.40
_exptl_crystal_size_mid 0.34
_exptl_crystal_size_min 0.30
_refine_diff_density_max 0.140
_refine_diff_density_min -0.174
_refine_diff_density_rms 0.035
_refine_ls_extinction_method none
_refine_ls_goodness_of_fit_ref 1.010
_refine_ls_hydrogen_treatment mixed
_refine_ls_matrix_type full
_refine_ls_number_parameters 280
_refine_ls_number_reflns 3732
_refine_ls_number_restraints 0
_refine_ls_restrained_S_all 1.010
_refine_ls_R_factor_all 0.0894
_refine_ls_R_factor_gt 0.0419
_refine_ls_shift/su_max 0.000
_refine_ls_shift/su_mean 0.000
_refine_ls_structure_factor_coef Fsqd
_refine_ls_weighting_details 'calc w=1/[\s^2^(Fo^2^)+(0.0441P)^2^+0.1697P] where P=(Fo^2^+2Fc^2^)/3'
_refine_ls_weighting_scheme calc
_refine_ls_wR_factor_gt 0.0897
_refine_ls_wR_factor_ref 0.1071
_reflns_number_gt 2210
_reflns_number_total 3732
_reflns_threshold_expression >2sigma(I)
_cod_data_source_file c7cc05563c2.cif
_cod_data_source_block 170603a
_cod_depositor_comments
;
The following automatic conversions were performed:

'_symmetry_cell_setting' value 'Monoclinic' changed to 'monoclinic'
according to
/home/data/users/saulius/crontab/automatic-downloads/rss-feeds/RSC/lib/dictionaries/cif_core.dic
dictionary named 'cif_core.dic' version 2.4.2 from 2011-04-26.

Automatic conversion script
Id: cif_fix_values 4973 2017-02-22 13:04:09Z antanas 

2018-03-15
Z value and formula fixed to values more according to usual
chemical conventions.                 miguel
;
_cod_original_formula_sum 'C58 H44 O4'
_cod_original_formula_weight 804.93
_cod_original_formula_units_Z 2
_cod_original_sg_symbol_H-M P2(1)/c
_cod_database_code 7120628

loop_
_symmetry_equiv_pos_as_xyz
'x, y, z'
'-x, y+1/2, -z+1/2'
'-x, -y, -z'
'x, -y-1/2, z-1/2'

loop_
_atom_site_label
_atom_site_type_symbol
_atom_site_fract_x
_atom_site_fract_y
_atom_site_fract_z
_atom_site_U_iso_or_equiv
_atom_site_adp_type
_atom_site_occupancy
_atom_site_symmetry_multiplicity
_atom_site_calc_flag
_atom_site_refinement_flags
O1 O 0.29591(12) 0.66080(13) 0.37030(5) 0.0467(3) Uani 1 1 d .
O2 O 0.46000(12) 0.54497(13) 0.42663(5) 0.0453(3) Uani 1 1 d .
C1 C 0.32237(18) 0.5738(2) 0.42283(8) 0.0425(5) Uani 1 1 d .
C2 C 0.28273(19) 0.6620(2) 0.47545(8) 0.0461(5) Uani 1 1 d .
C3 C 0.1612(2) 0.6525(2) 0.49897(9) 0.0611(6) Uani 1 1 d .
H3 H 0.1014 0.5845 0.4841 0.073 Uiso 1 1 calc R
C4 C 0.1273(2) 0.7433(3) 0.54456(10) 0.0719(7) Uani 1 1 d .
H4 H 0.0450 0.7363 0.5602 0.086 Uiso 1 1 calc R
C5 C 0.2149(2) 0.8437(3) 0.56676(10) 0.0707(7) Uani 1 1 d .
H5 H 0.1913 0.9062 0.5968 0.085 Uiso 1 1 calc R
C6 C 0.3372(2) 0.8520(2) 0.54458(10) 0.0651(6) Uani 1 1 d .
H6 H 0.3968 0.9191 0.5604 0.078 Uiso 1 1 calc R
C7 C 0.3737(2) 0.7617(2) 0.49874(9) 0.0506(5) Uani 1 1 d .
C8 C 0.5014(2) 0.7648(2) 0.47419(9) 0.0551(5) Uani 1 1 d .
H8 H 0.5569 0.8417 0.4828 0.066 Uiso 1 1 calc R
C9 C 0.54167(18) 0.6595(2) 0.43940(8) 0.0445(5) Uani 1 1 d .
C10 C 0.66810(19) 0.6471(2) 0.41168(9) 0.0474(5) Uani 1 1 d .
C11 C 0.7735(2) 0.7335(2) 0.43028(10) 0.0594(6) Uani 1 1 d .
H11 H 0.7651 0.7976 0.4618 0.071 Uiso 1 1 calc R
C12 C 0.8898(2) 0.7250(3) 0.40236(12) 0.0715(7) Uani 1 1 d .
H12 H 0.9593 0.7838 0.4151 0.086 Uiso 1 1 calc R
C13 C 0.9051(2) 0.6312(3) 0.35611(12) 0.0771(7) Uani 1 1 d .
H13 H 0.9843 0.6263 0.3375 0.092 Uiso 1 1 calc R
C14 C 0.8027(3) 0.5448(3) 0.33750(12) 0.0798(7) Uani 1 1 d .
H14 H 0.8125 0.4804 0.3062 0.096 Uiso 1 1 calc R
C15 C 0.6848(2) 0.5526(2) 0.36488(10) 0.0636(6) Uani 1 1 d .
H15 H 0.6157 0.4936 0.3517 0.076 Uiso 1 1 calc R
C16 C 0.25509(18) 0.4324(2) 0.41393(8) 0.0476(5) Uani 1 1 d .
H16A H 0.1613 0.4477 0.4080 0.057 Uiso 1 1 calc R
H16B H 0.2705 0.3753 0.4501 0.057 Uiso 1 1 calc R
C17 C 0.30328(18) 0.35040(19) 0.35991(8) 0.0452(5) Uani 1 1 d .
H17 H 0.3883 0.3081 0.3724 0.054 Uiso 1 1 calc R
C18 C 0.32493(17) 0.4509(2) 0.30816(8) 0.0422(5) Uani 1 1 d .
C19 C 0.32404(17) 0.5972(2) 0.31587(8) 0.0404(5) Uani 1 1 d .
C20 C 0.35071(18) 0.6895(2) 0.26977(9) 0.0512(5) Uani 1 1 d .
H20 H 0.3499 0.7875 0.2761 0.061 Uiso 1 1 calc R
C21 C 0.3786(2) 0.6353(2) 0.21431(9) 0.0610(6) Uani 1 1 d .
H21 H 0.3965 0.6968 0.1829 0.073 Uiso 1 1 calc R
C22 C 0.3799(2) 0.4899(3) 0.20530(9) 0.0621(6) Uani 1 1 d .
H22 H 0.3991 0.4530 0.1679 0.075 Uiso 1 1 calc R
C23 C 0.35296(19) 0.3996(2) 0.25162(9) 0.0530(5) Uani 1 1 d .
H23 H 0.3534 0.3017 0.2450 0.064 Uiso 1 1 calc R
C24 C 0.20947(18) 0.2295(2) 0.34363(8) 0.0438(5) Uani 1 1 d .
C25 C 0.2374(2) 0.0915(2) 0.36095(11) 0.0667(7) Uani 1 1 d .
H25 H 0.3174 0.0706 0.3812 0.080 Uiso 1 1 calc R
C26 C 0.1466(3) -0.0175(2) 0.34848(13) 0.0817(8) Uani 1 1 d .
H26 H 0.1664 -0.1106 0.3603 0.098 Uiso 1 1 calc R
C27 C 0.0293(3) 0.0127(3) 0.31902(12) 0.0738(7) Uani 1 1 d .
H27 H -0.0315 -0.0596 0.3110 0.089 Uiso 1 1 calc R
C28 C 0.0009(2) 0.1480(3) 0.30134(10) 0.0657(6) Uani 1 1 d .
H28 H -0.0789 0.1683 0.2809 0.079 Uiso 1 1 calc R
C29 C 0.0902(2) 0.2556(2) 0.31368(9) 0.0541(5) Uani 1 1 d .
H29 H 0.0694 0.3481 0.3015 0.065 Uiso 1 1 calc R

loop_
_atom_site_aniso_label
_atom_site_aniso_U_11
_atom_site_aniso_U_22
_atom_site_aniso_U_33
_atom_site_aniso_U_23
_atom_site_aniso_U_13
_atom_site_aniso_U_12
O1 0.0557(8) 0.0480(8) 0.0362(7) 0.0040(6) 0.0002(6) 0.0048(7)
O2 0.0424(8) 0.0460(8) 0.0467(8) 0.0044(6) -0.0029(6) -0.0033(6)
C1 0.0411(12) 0.0495(12) 0.0362(11) 0.0061(9) -0.0037(8) -0.0008(9)
C2 0.0494(13) 0.0540(12) 0.0345(11) 0.0045(10) 0.0000(9) -0.0019(10)
C3 0.0563(14) 0.0759(16) 0.0511(13) -0.0055(12) 0.0036(11) -0.0062(12)
C4 0.0673(16) 0.0916(18) 0.0580(15) -0.0102(14) 0.0142(12) -0.0012(15)
C5 0.0818(18) 0.0782(17) 0.0531(14) -0.0146(13) 0.0128(13) 0.0019(15)
C6 0.0764(17) 0.0665(15) 0.0524(14) -0.0086(12) 0.0045(12) -0.0085(13)
C7 0.0607(14) 0.0505(13) 0.0407(12) 0.0016(10) 0.0027(10) -0.0045(11)
C8 0.0591(14) 0.0541(13) 0.0519(13) -0.0018(11) 0.0018(11) -0.0140(11)
C9 0.0469(12) 0.0456(12) 0.0404(11) 0.0070(10) -0.0040(9) -0.0080(10)
C10 0.0460(13) 0.0515(12) 0.0443(12) 0.0103(10) -0.0012(10) -0.0037(10)
C11 0.0548(14) 0.0668(15) 0.0562(13) 0.0109(11) 0.0000(11) -0.0148(12)
C12 0.0534(15) 0.0849(18) 0.0754(17) 0.0224(15) -0.0029(13) -0.0171(13)
C13 0.0539(16) 0.096(2) 0.0829(19) 0.0187(16) 0.0151(14) 0.0021(15)
C14 0.0650(17) 0.0933(19) 0.0825(18) -0.0106(15) 0.0167(14) 0.0056(15)
C15 0.0497(14) 0.0699(15) 0.0712(16) -0.0038(13) 0.0032(12) -0.0036(12)
C16 0.0491(12) 0.0528(13) 0.0404(11) 0.0052(10) -0.0017(9) -0.0087(10)
C17 0.0411(11) 0.0464(12) 0.0480(12) 0.0066(10) 0.0002(9) -0.0006(9)
C18 0.0369(11) 0.0472(12) 0.0425(12) 0.0012(10) 0.0025(9) -0.0044(9)
C19 0.0378(11) 0.0477(12) 0.0354(11) 0.0042(9) -0.0021(8) -0.0027(9)
C20 0.0539(13) 0.0512(13) 0.0481(13) 0.0081(10) -0.0011(10) -0.0066(10)
C21 0.0689(15) 0.0727(17) 0.0420(13) 0.0100(12) 0.0082(11) -0.0131(12)
C22 0.0698(16) 0.0746(17) 0.0432(13) -0.0047(12) 0.0134(11) -0.0101(13)
C23 0.0540(13) 0.0538(12) 0.0519(13) -0.0034(11) 0.0080(10) -0.0051(10)
C24 0.0485(12) 0.0411(12) 0.0425(11) 0.0018(9) 0.0074(9) 0.0018(10)
C25 0.0613(15) 0.0535(14) 0.0860(18) 0.0147(13) 0.0108(13) 0.0067(12)
C26 0.093(2) 0.0426(14) 0.112(2) 0.0061(14) 0.0313(18) -0.0026(15)
C27 0.084(2) 0.0633(18) 0.0766(17) -0.0174(14) 0.0230(15) -0.0247(15)
C28 0.0584(15) 0.0822(18) 0.0566(14) -0.0061(13) 0.0049(11) -0.0166(14)
C29 0.0540(13) 0.0515(13) 0.0566(13) 0.0027(11) 0.0008(11) -0.0039(11)

loop_
_atom_type_symbol
_atom_type_description
_atom_type_scat_dispersion_real
_atom_type_scat_dispersion_imag
_atom_type_scat_source
C C 0.0033 0.0016 'International Tables Vol C Tables 4.2.6.8 and 6.1.1.4'
H H 0.0000 0.0000 'International Tables Vol C Tables 4.2.6.8 and 6.1.1.4'
O O 0.0106 0.0060 'International Tables Vol C Tables 4.2.6.8 and 6.1.1.4'

loop_
_geom_angle_atom_site_label_1
_geom_angle_atom_site_label_2
_geom_angle_atom_site_label_3
_geom_angle
C19 O1 C1 115.00(13)
C9 O2 C1 116.43(14)
O2 C1 O1 107.13(13)
O2 C1 C16 106.31(15)
O1 C1 C16 109.37(14)
O2 C1 C2 111.43(14)
O1 C1 C2 105.75(14)
C16 C1 C2 116.52(16)
C3 C2 C7 119.85(18)
C3 C2 C1 123.15(18)
C7 C2 C1 116.93(17)
C2 C3 C4 120.4(2)
C2 C3 H3 119.8
C4 C3 H3 119.8
C5 C4 C3 120.1(2)
C5 C4 H4 119.9
C3 C4 H4 119.9
C6 C5 C4 119.9(2)
C6 C5 H5 120.0
C4 C5 H5 120.0
C5 C6 C7 121.0(2)
C5 C6 H6 119.5
C7 C6 H6 119.5
C6 C7 C2 118.61(19)
C6 C7 C8 123.4(2)
C2 C7 C8 118.03(18)
C9 C8 C7 121.29(19)
C9 C8 H8 119.4
C7 C8 H8 119.4
C8 C9 O2 119.59(18)
C8 C9 C10 127.59(19)
O2 C9 C10 112.82(17)
C15 C10 C11 118.06(19)
C15 C10 C9 121.02(18)
C11 C10 C9 120.89(19)
C12 C11 C10 120.4(2)
C12 C11 H11 119.8
C10 C11 H11 119.8
C13 C12 C11 121.0(2)
C13 C12 H12 119.5
C11 C12 H12 119.5
C12 C13 C14 119.3(2)
C12 C13 H13 120.3
C14 C13 H13 120.3
C13 C14 C15 120.4(2)
C13 C14 H14 119.8
C15 C14 H14 119.8
C14 C15 C10 120.8(2)
C14 C15 H15 119.6
C10 C15 H15 119.6
C1 C16 C17 112.49(15)
C1 C16 H16A 109.1
C17 C16 H16A 109.1
C1 C16 H16B 109.1
C17 C16 H16B 109.1
H16A C16 H16B 107.8
C18 C17 C24 113.79(15)
C18 C17 C16 110.46(15)
C24 C17 C16 109.67(14)
C18 C17 H17 107.6
C24 C17 H17 107.6
C16 C17 H17 107.6
C19 C18 C23 117.32(17)
C19 C18 C17 121.49(17)
C23 C18 C17 121.11(17)
C20 C19 C18 121.89(18)
C20 C19 O1 115.70(17)
C18 C19 O1 122.42(16)
C21 C20 C19 119.4(2)
C21 C20 H20 120.3
C19 C20 H20 120.3
C20 C21 C22 119.9(2)
C20 C21 H21 120.0
C22 C21 H21 120.0
C23 C22 C21 119.9(2)
C23 C22 H22 120.1
C21 C22 H22 120.1
C22 C23 C18 121.6(2)
C22 C23 H23 119.2
C18 C23 H23 119.2
C29 C24 C25 117.8(2)
C29 C24 C17 120.80(17)
C25 C24 C17 121.34(19)
C24 C25 C26 120.6(2)
C24 C25 H25 119.7
C26 C25 H25 119.7
C27 C26 C25 119.9(2)
C27 C26 H26 120.1
C25 C26 H26 120.1
C28 C27 C26 120.1(2)
C28 C27 H27 119.9
C26 C27 H27 119.9
C27 C28 C29 120.1(2)
C27 C28 H28 120.0
C29 C28 H28 120.0
C24 C29 C28 121.6(2)
C24 C29 H29 119.2
C28 C29 H29 119.2

loop_
_geom_bond_atom_site_label_1
_geom_bond_atom_site_label_2
_geom_bond_distance
O1 C19 1.392(2)
O1 C1 1.436(2)
O2 C9 1.379(2)
O2 C1 1.428(2)
C1 C16 1.502(3)
C1 C2 1.505(3)
C2 C3 1.376(3)
C2 C7 1.396(3)
C3 C4 1.381(3)
C3 H3 0.9300
C4 C5 1.371(3)
C4 H4 0.9300
C5 C6 1.370(3)
C5 H5 0.9300
C6 C7 1.391(3)
C6 H6 0.9300
C7 C8 1.441(3)
C8 C9 1.333(3)
C8 H8 0.9300
C9 C10 1.465(3)
C10 C15 1.383(3)
C10 C11 1.391(3)
C11 C12 1.373(3)
C11 H11 0.9300
C12 C13 1.367(3)
C12 H12 0.9300
C13 C14 1.368(3)
C13 H13 0.9300
C14 C15 1.380(3)
C14 H14 0.9300
C15 H15 0.9300
C16 C17 1.529(3)
C16 H16A 0.9700
C16 H16B 0.9700
C17 C18 1.512(2)
C17 C24 1.515(2)
C17 H17 0.9800
C18 C19 1.383(3)
C18 C23 1.389(2)
C19 C20 1.379(2)
C20 C21 1.376(3)
C20 H20 0.9300
C21 C22 1.379(3)
C21 H21 0.9300
C22 C23 1.372(3)
C22 H22 0.9300
C23 H23 0.9300
C24 C29 1.375(3)
C24 C25 1.375(3)
C25 C26 1.396(3)
C25 H25 0.9300
C26 C27 1.361(3)
C26 H26 0.9300
C27 C28 1.355(3)
C27 H27 0.9300
C28 C29 1.376(3)
C28 H28 0.9300
C29 H29 0.9300

loop_
_geom_torsion_atom_site_label_1
_geom_torsion_atom_site_label_2
_geom_torsion_atom_site_label_3
_geom_torsion_atom_site_label_4
_geom_torsion
C9 O2 C1 O1 67.81(18)
C9 O2 C1 C16 -175.34(14)
C9 O2 C1 C2 -47.4(2)
C19 O1 C1 O2 62.09(18)
C19 O1 C1 C16 -52.73(19)
C19 O1 C1 C2 -178.95(14)
O2 C1 C2 C3 -149.35(18)
O1 C1 C2 C3 94.6(2)
C16 C1 C2 C3 -27.1(3)
O2 C1 C2 C7 33.6(2)
O1 C1 C2 C7 -82.45(19)
C16 C1 C2 C7 155.82(17)
C7 C2 C3 C4 1.5(3)
C1 C2 C3 C4 -175.43(19)
C2 C3 C4 C5 0.0(3)
C3 C4 C5 C6 -1.4(3)
C4 C5 C6 C7 1.3(3)
C5 C6 C7 C2 0.1(3)
C5 C6 C7 C8 -179.3(2)
C3 C2 C7 C6 -1.6(3)
C1 C2 C7 C6 175.57(18)
C3 C2 C7 C8 177.91(19)
C1 C2 C7 C8 -4.9(3)
C6 C7 C8 C9 166.4(2)
C2 C7 C8 C9 -13.1(3)
C7 C8 C9 O2 -0.2(3)
C7 C8 C9 C10 -179.55(18)
C1 O2 C9 C8 32.0(2)
C1 O2 C9 C10 -148.57(15)
C8 C9 C10 C15 -163.4(2)
O2 C9 C10 C15 17.3(3)
C8 C9 C10 C11 14.4(3)
O2 C9 C10 C11 -165.04(16)
C15 C10 C11 C12 0.4(3)
C9 C10 C11 C12 -177.37(19)
C10 C11 C12 C13 -0.4(3)
C11 C12 C13 C14 0.0(4)
C12 C13 C14 C15 0.4(4)
C13 C14 C15 C10 -0.3(4)
C11 C10 C15 C14 -0.1(3)
C9 C10 C15 C14 177.7(2)
O2 C1 C16 C17 -54.44(19)
O1 C1 C16 C17 60.9(2)
C2 C1 C16 C17 -179.29(15)
C1 C16 C17 C18 -39.3(2)
C1 C16 C17 C24 -165.47(15)
C24 C17 C18 C19 135.17(18)
C16 C17 C18 C19 11.3(2)
C24 C17 C18 C23 -48.0(2)
C16 C17 C18 C23 -171.90(17)
C23 C18 C19 C20 -0.5(3)
C17 C18 C19 C20 176.43(17)
C23 C18 C19 O1 179.30(16)
C17 C18 C19 O1 -3.8(3)
C1 O1 C19 C20 -154.93(16)
C1 O1 C19 C18 25.3(2)
C18 C19 C20 C21 0.3(3)
O1 C19 C20 C21 -179.53(17)
C19 C20 C21 C22 -0.1(3)
C20 C21 C22 C23 0.3(3)
C21 C22 C23 C18 -0.5(3)
C19 C18 C23 C22 0.6(3)
C17 C18 C23 C22 -176.32(18)
C18 C17 C24 C29 -48.5(2)
C16 C17 C24 C29 75.8(2)
C18 C17 C24 C25 134.99(19)
C16 C17 C24 C25 -100.7(2)
C29 C24 C25 C26 -0.2(3)
C17 C24 C25 C26 176.43(19)
C24 C25 C26 C27 -0.1(4)
C25 C26 C27 C28 0.6(4)
C26 C27 C28 C29 -0.7(3)
C25 C24 C29 C28 0.1(3)
C17 C24 C29 C28 -176.52(17)
C27 C28 C29 C24 0.3(3)
